data_9007883
loop_
_publ_author_name
'Burns, P. C.'
'Eby, R. K.'
'Hawthorne, F. C.'

_publ_section_title
;
 Refinement of the structure of liroconite,
 a heteropolyhedral framework oxysalt mineral
;
_journal_name_full 'Acta Crystallographica, Section C'
_journal_page_first 916
_journal_page_last 919
_journal_paper_doi 10.1107/S0108270190010939
_journal_volume 47
_journal_year 1991
_chemical_compound_source 'Roughton Gill, England'
_chemical_formula_sum 'Al As Cu2 H12 O12'
_chemical_name_mineral Liroconite
_space_group_IT_number 15
_symmetry_space_group_name_Hall '-I 2ya'
_symmetry_space_group_name_H-M 'I 1 2/a 1'
_cell_angle_alpha 90
_cell_angle_beta 91.32
_cell_angle_gamma 90
_cell_formula_units_Z 4
_cell_length_a 12.664
_cell_length_b 7.563
_cell_length_c 9.914
_cell_volume 949.289
_database_code_amcsd 0010249
_exptl_crystal_density_diffrn 3.030
_cod_original_formula_sum 'Cu2 Al As O12 H12'
_cod_database_code 9007883

loop_
_space_group_symop_operation_xyz
x,y,z
1/2+x,1/2+y,1/2+z
1/2-x,y,-z
-x,1/2+y,1/2-z
1/2+x,-y,z
+x,1/2-y,1/2+z
-x,-y,-z
1/2-x,1/2-y,1/2-z

loop_
_atom_site_label
_atom_site_fract_x
_atom_site_fract_y
_atom_site_fract_z
_atom_site_U_iso_or_equiv
_atom_site_type_symbol
_atom_site_attached_hydrogens
Cu 0.13090 0.22187 0.27026 0.01370 Cu 0
Al 0.00000 0.00000 0.00000 0.01110 Al 0
As 0.25000 0.04570 0.00000 0.00950 As 0
O1 0.85580 0.08010 0.00630 0.01970 O 0
O2 0.24570 0.17340 0.13800 0.01970 O 0
O-H1 0.02440 0.09590 0.17360 0.02270 O 1
O-H2 0.04100 0.22380 0.92290 0.01900 O 1
Wat1 0.68430 0.11950 0.34050 0.04730 O 2
Wat2 0.11040 0.49220 0.12060 0.03340 O 2

loop_
_cod_changelog_entry_id
_cod_changelog_entry_author
_cod_changelog_entry_date
_cod_changelog_entry_text
1
;cod-tools version 3.8.0
Id: cif_guess_AMCSD_atom_types 9574 2023-05-10 09:00:05Z saulius
;
2023-05-10T18:51:04+03:00
;Derived atom types and hydrogen counts
from atom names that follow the AMCSD naming convention
(Wat == water, O-H == hydroxyl).
;

loop_
_cod_related_entry_id
_cod_related_entry_database
_cod_related_entry_code
1 AMCSD 0010249
